data_4077968
loop_
_publ_author_name
'Zeits, Paul D.'
'Rachiero, Giovanni Pietro'
'Hampel, Frank'
'Reibenspies, Joseph H.'
'Gladysz, John A.'

_publ_section_title
;
 Gyroscope-Like Platinum and Palladium Complexes with Trans-Spanning
 Bis(pyridine) Ligands
;
_journal_issue 7
_journal_name_full Organometallics
_journal_page_first 2854
_journal_paper_doi 10.1021/om201145x
_journal_volume 31
_journal_year 2012
_chemical_formula_sum 'C22 H30 Cl2 N2 O4 Pt'
_chemical_formula_weight 652.47
_chemical_name_systematic
; 
 ? 
;
_space_group_IT_number 14
_symmetry_cell_setting monoclinic
_symmetry_space_group_name_Hall '-P 2ybc'
_symmetry_space_group_name_H-M 'P 1 21/c 1'
_atom_sites_solution_hydrogens geom
_atom_sites_solution_primary direct
_atom_sites_solution_secondary difmap
_audit_creation_method SHELXL-97
_cell_angle_alpha 90.00
_cell_angle_beta 115.322(2)
_cell_angle_gamma 90.00
_cell_formula_units_Z 2
_cell_length_a 7.9107(3)
_cell_length_b 18.5383(6)
_cell_length_c 8.6614(3)
_cell_measurement_reflns_used 2487
_cell_measurement_temperature 173(2)
_cell_volume 1148.16(7)
_computing_cell_refinement DENZO-SMN
_computing_data_collection 'Nonius Collect'
_computing_data_reduction DENZO-SMN
_computing_molecular_graphics 'SHELXTL NT'
_computing_publication_material 'SHELXTL NT'
_computing_structure_refinement 'SHELXL-97 (Sheldrick, 1997)'
_computing_structure_solution 'SHELXS-97 (Sheldrick, 1990)'
_diffrn_ambient_temperature 173(2)
_diffrn_detector_area_resol_mean 9
_diffrn_measured_fraction_theta_full 0.998
_diffrn_measured_fraction_theta_max 0.998
_diffrn_measurement_device_type 'Nonius KappaCCD'
_diffrn_radiation_monochromator graphite
_diffrn_radiation_source 'fine-focus rotating anode'
_diffrn_radiation_type MoK\a
_diffrn_radiation_wavelength 0.71073
_diffrn_reflns_av_R_equivalents 0.0217
_diffrn_reflns_av_sigmaI/netI 0.0368
_diffrn_reflns_limit_h_max 10
_diffrn_reflns_limit_h_min -10
_diffrn_reflns_limit_k_max 24
_diffrn_reflns_limit_k_min -21
_diffrn_reflns_limit_l_max 11
_diffrn_reflns_limit_l_min -11
_diffrn_reflns_number 4714
_diffrn_reflns_theta_full 27.49
_diffrn_reflns_theta_max 27.49
_diffrn_reflns_theta_min 2.82
_exptl_absorpt_coefficient_mu 6.375
_exptl_absorpt_correction_T_max 0.5681
_exptl_absorpt_correction_T_min 0.5681
_exptl_absorpt_correction_type empirical
_exptl_absorpt_process_details Scalepack
_exptl_crystal_colour yellow
_exptl_crystal_density_diffrn 1.887
_exptl_crystal_density_method 'not measured'
_exptl_crystal_description block
_exptl_crystal_F_000 640
_exptl_crystal_size_max 0.10
_exptl_crystal_size_mid 0.10
_exptl_crystal_size_min 0.10
_refine_diff_density_max 1.074
_refine_diff_density_min -1.138
_refine_diff_density_rms 0.113
_refine_ls_extinction_method none
_refine_ls_goodness_of_fit_ref 1.055
_refine_ls_hydrogen_treatment mixed
_refine_ls_matrix_type full
_refine_ls_number_parameters 142
_refine_ls_number_reflns 2638
_refine_ls_number_restraints 0
_refine_ls_restrained_S_all 1.055
_refine_ls_R_factor_all 0.0375
_refine_ls_R_factor_gt 0.0226
_refine_ls_shift/su_max 0.000
_refine_ls_shift/su_mean 0.000
_refine_ls_structure_factor_coef Fsqd
_refine_ls_weighting_details 'calc w=1/[\s^2^(Fo^2^)+(0.0218P)^2^+0.1412P] where P=(Fo^2^+2Fc^2^)/3'
_refine_ls_weighting_scheme calc
_refine_ls_wR_factor_gt 0.0496
_refine_ls_wR_factor_ref 0.0543
_reflns_number_gt 1958
_reflns_number_total 2638
_reflns_threshold_expression >2sigma(I)
_cod_data_source_file om201145x_si_002.cif
_cod_data_source_block gr06=trans-18a
_cod_depositor_comments
;
The following automatic conversions were performed:

'_symmetry_cell_setting' value 'Monoclinic' changed to 'monoclinic'
according to /home/saulius/struct/CIF-dictionaries/cif_core.dic
dictionary named 'cif_core.dic' version 2.4.1 from 2010-06-29.

Automatic conversion script
Id: cif_fix_values 1715 2011-07-08 13:25:40Z adriana 
;
_cod_original_sg_symbol_H-M P2(1)/c
_cod_database_code 4077968

loop_
_symmetry_equiv_pos_as_xyz
'x, y, z'
'-x, y+1/2, -z+1/2'
'-x, -y, -z'
'x, -y-1/2, z-1/2'

loop_
_atom_site_label
_atom_site_type_symbol
_atom_site_fract_x
_atom_site_fract_y
_atom_site_fract_z
_atom_site_U_iso_or_equiv
_atom_site_adp_type
_atom_site_occupancy
_atom_site_symmetry_multiplicity
_atom_site_calc_flag
_atom_site_refinement_flags
Pt1 Pt 0.0000 0.5000 0.0000 0.01992(7) Uani 1 2 d S
Cl1 Cl 0.06254(13) 0.57003(5) -0.18929(11) 0.02837(19) Uani 1 1 d .
N11 N 0.2560(4) 0.52747(15) 0.1889(3) 0.0217(6) Uani 1 1 d .
C12 C 0.2681(5) 0.57999(18) 0.3013(4) 0.0263(8) Uani 1 1 d .
C13 C 0.4386(5) 0.6059(2) 0.4181(5) 0.0308(8) Uani 1 1 d .
H13A H 0.4430 0.6440 0.4932 0.037 Uiso 1 1 calc R
C14 C 0.6011(5) 0.5771(2) 0.4261(4) 0.0328(9) Uani 1 1 d .
H14A H 0.7188 0.5949 0.5056 0.039 Uiso 1 1 calc R
C15 C 0.5905(6) 0.5220(2) 0.3169(5) 0.0320(8) Uani 1 1 d .
H15A H 0.7019 0.5010 0.3211 0.038 Uiso 1 1 calc R
C16 C 0.4169(5) 0.49670(17) 0.1997(4) 0.0222(7) Uani 1 1 d .
C21 C 0.0897(6) 0.6072(2) 0.3050(5) 0.0354(9) Uani 1 1 d .
H21A H -0.0149 0.6004 0.1907 0.043 Uiso 1 1 calc R
H21B H 0.0626 0.5780 0.3874 0.043 Uiso 1 1 calc R
O22 O 0.0991(4) 0.68089(14) 0.3511(3) 0.0417(7) Uani 1 1 d .
C23 C 0.0803(6) 0.7300(2) 0.2172(6) 0.0459(11) Uani 1 1 d .
H23A H 0.1912 0.7251 0.1929 0.055 Uiso 1 1 calc R
H23B H 0.0796 0.7798 0.2579 0.055 Uiso 1 1 calc R
C31 C 0.4098(5) 0.43441(19) 0.0862(4) 0.0281(8) Uani 1 1 d .
H31A H 0.2953 0.4373 -0.0225 0.034 Uiso 1 1 calc R
H31B H 0.5198 0.4356 0.0597 0.034 Uiso 1 1 calc R
O32 O 0.4097(4) 0.36968(12) 0.1732(3) 0.0339(6) Uani 1 1 d .
C33 C 0.4395(6) 0.3065(2) 0.0928(5) 0.0358(9) Uani 1 1 d .
H33A H 0.4659 0.2652 0.1723 0.043 Uiso 1 1 calc R
H33B H 0.5509 0.3141 0.0704 0.043 Uiso 1 1 calc R
C34 C 0.2747(6) 0.2878(2) -0.0733(5) 0.0330(9) Uani 1 1 d .
H34A H 0.2999 0.2416 -0.1169 0.040 Uiso 1 1 calc R
H34B H 0.2592 0.3256 -0.1588 0.040 Uiso 1 1 calc R
C35 C 0.0949(6) 0.2810(2) -0.0514(5) 0.0398(10) Uani 1 1 d .
H35A H 0.0788 0.3252 0.0051 0.048 Uiso 1 1 calc R
H35B H 0.1073 0.2399 0.0255 0.048 Uiso 1 1 calc R

loop_
_atom_site_aniso_label
_atom_site_aniso_U_11
_atom_site_aniso_U_22
_atom_site_aniso_U_33
_atom_site_aniso_U_23
_atom_site_aniso_U_13
_atom_site_aniso_U_12
Pt1 0.01517(10) 0.02097(10) 0.01966(10) 0.00023(8) 0.00366(7) 0.00056(8)
Cl1 0.0235(4) 0.0318(4) 0.0279(4) 0.0056(4) 0.0091(3) -0.0007(4)
N11 0.0199(16) 0.0204(13) 0.0206(14) 0.0007(12) 0.0045(12) -0.0019(12)
C12 0.025(2) 0.0236(17) 0.0263(17) 0.0019(15) 0.0070(15) 0.0025(15)
C13 0.030(2) 0.0290(18) 0.0255(19) -0.0017(16) 0.0047(17) -0.0045(16)
C14 0.024(2) 0.038(2) 0.0260(18) 0.0007(17) 0.0008(16) -0.0090(17)
C15 0.019(2) 0.041(2) 0.0316(19) 0.0088(18) 0.0075(16) 0.0018(17)
C16 0.0167(17) 0.0296(18) 0.0169(15) 0.0069(15) 0.0039(13) 0.0006(16)
C21 0.029(2) 0.035(2) 0.040(2) -0.0043(19) 0.0132(18) 0.0030(18)
O22 0.0410(18) 0.0364(16) 0.0382(16) -0.0135(13) 0.0078(13) 0.0075(13)
C23 0.039(3) 0.031(2) 0.059(3) -0.009(2) 0.013(2) -0.006(2)
C31 0.0214(19) 0.035(2) 0.0271(17) 0.0030(16) 0.0094(15) 0.0029(16)
O32 0.0425(17) 0.0293(14) 0.0291(13) 0.0001(12) 0.0146(12) -0.0014(13)
C33 0.035(2) 0.032(2) 0.037(2) 0.0034(17) 0.0128(18) 0.0097(18)
C34 0.036(2) 0.029(2) 0.035(2) -0.0005(16) 0.0160(18) 0.0078(17)
C35 0.036(2) 0.041(2) 0.042(2) 0.0012(19) 0.016(2) 0.0009(19)

loop_
_atom_type_symbol
_atom_type_description
_atom_type_scat_dispersion_real
_atom_type_scat_dispersion_imag
_atom_type_scat_source
C C 0.0033 0.0016 'International Tables Vol C Tables 4.2.6.8 and 6.1.1.4'
H H 0.0000 0.0000 'International Tables Vol C Tables 4.2.6.8 and 6.1.1.4'
N N 0.0061 0.0033 'International Tables Vol C Tables 4.2.6.8 and 6.1.1.4'
O O 0.0106 0.0060 'International Tables Vol C Tables 4.2.6.8 and 6.1.1.4'
Cl Cl 0.1484 0.1585 'International Tables Vol C Tables 4.2.6.8 and 6.1.1.4'
Pt Pt -1.7033 8.3905 'International Tables Vol C Tables 4.2.6.8 and 6.1.1.4'

loop_
_geom_angle_atom_site_label_1
_geom_angle_atom_site_label_2
_geom_angle_atom_site_label_3
_geom_angle
_geom_angle_site_symmetry_1
_geom_angle_site_symmetry_3
N11 Pt1 N11 180.0 3_565 .
N11 Pt1 Cl1 90.66(8) 3_565 .
N11 Pt1 Cl1 89.34(8) . .
N11 Pt1 Cl1 89.34(8) 3_565 3_565
N11 Pt1 Cl1 90.66(8) . 3_565
Cl1 Pt1 Cl1 180.00(3) . 3_565
C12 N11 C16 118.5(3) . .
C12 N11 Pt1 119.7(2) . .
C16 N11 Pt1 121.7(2) . .
N11 C12 C13 121.6(3) . .
N11 C12 C21 118.5(3) . .
C13 C12 C21 119.8(3) . .
C14 C13 C12 120.2(3) . .
C13 C14 C15 118.6(3) . .
C14 C15 C16 120.2(4) . .
N11 C16 C15 120.7(3) . .
N11 C16 C31 120.4(3) . .
C15 C16 C31 119.0(3) . .
O22 C21 C12 113.0(3) . .
C21 O22 C23 114.2(3) . .
O22 C23 C35 114.5(3) . 3_565
O32 C31 C16 108.1(3) . .
C31 O32 C33 113.4(3) . .
O32 C33 C34 113.3(3) . .
C33 C34 C35 111.9(3) . .
C34 C35 C23 114.6(3) . 3_565

loop_
_geom_bond_atom_site_label_1
_geom_bond_atom_site_label_2
_geom_bond_distance
_geom_bond_site_symmetry_2
Pt1 N11 2.050(3) 3_565
Pt1 N11 2.050(3) .
Pt1 Cl1 2.3048(8) .
Pt1 Cl1 2.3048(8) 3_565
N11 C12 1.351(4) .
N11 C16 1.361(5) .
C12 C13 1.381(5) .
C12 C21 1.511(5) .
C13 C14 1.366(5) .
C14 C15 1.370(5) .
C15 C16 1.395(5) .
C16 C31 1.502(5) .
C21 O22 1.417(4) .
O22 C23 1.431(5) .
C23 C35 1.524(6) 3_565
C31 O32 1.417(4) .
O32 C33 1.433(4) .
C33 C34 1.511(5) .
C34 C35 1.518(5) .
C35 C23 1.524(5) 3_565

loop_
_geom_torsion_atom_site_label_1
_geom_torsion_atom_site_label_2
_geom_torsion_atom_site_label_3
_geom_torsion_atom_site_label_4
_geom_torsion
_geom_torsion_site_symmetry_1
_geom_torsion_site_symmetry_4
N11 Pt1 N11 C12 -46(21) 3_565 .
Cl1 Pt1 N11 C12 99.4(2) . .
Cl1 Pt1 N11 C12 -80.6(2) 3_565 .
N11 Pt1 N11 C16 137(21) 3_565 .
Cl1 Pt1 N11 C16 -77.2(2) . .
Cl1 Pt1 N11 C16 102.8(2) 3_565 .
C16 N11 C12 C13 4.2(5) . .
Pt1 N11 C12 C13 -172.5(3) . .
C16 N11 C12 C21 -171.9(3) . .
Pt1 N11 C12 C21 11.3(4) . .
N11 C12 C13 C14 -2.0(5) . .
C21 C12 C13 C14 174.1(4) . .
C12 C13 C14 C15 -0.4(6) . .
C13 C14 C15 C16 0.5(5) . .
C12 N11 C16 C15 -4.0(5) . .
Pt1 N11 C16 C15 172.6(3) . .
C12 N11 C16 C31 175.4(3) . .
Pt1 N11 C16 C31 -7.9(4) . .
C14 C15 C16 N11 1.7(5) . .
C14 C15 C16 C31 -177.8(3) . .
N11 C12 C21 O22 -148.7(3) . .
C13 C12 C21 O22 35.1(5) . .
C12 C21 O22 C23 76.8(4) . .
C21 O22 C23 C35 54.5(5) . 3_565
N11 C16 C31 O32 -91.5(4) . .
C15 C16 C31 O32 88.0(4) . .
C16 C31 O32 C33 -168.7(3) . .
C31 O32 C33 C34 -71.2(4) . .
O32 C33 C34 C35 -54.2(4) . .
C33 C34 C35 C23 173.9(3) . 3_565
